data_4130206
loop_
_publ_author_name
'Zhang, Xiaolei'
'Dai, Huimin'
'Yan, Hong'
'Zou, Wenli'
'Cremer, Dieter'

_publ_section_title
;
 B-H&#x00B7;&#x00B7;&#x00B7;\p Interaction: A New Type of Nonclassical
 Hydrogen Bonding.
;
_journal_issue 13
_journal_name_full 'Journal of the American Chemical Society'
_journal_page_first 4334
_journal_page_last 4337
_journal_paper_doi 10.1021/jacs.6b01249
_journal_volume 138
_journal_year 2016
_chemical_formula_sum 'C30 H40 B10 Ir P S2'
_chemical_formula_weight 796.01
_space_group_IT_number 14
_space_group_name_Hall '-P 2ybc'
_space_group_name_H-M_alt 'P 1 21/c 1'
_symmetry_cell_setting monoclinic
_symmetry_space_group_name_H-M 'P 1 21/c 1'
_atom_sites_solution_hydrogens geom
_atom_sites_solution_primary direct
_atom_sites_solution_secondary difmap
_audit_creation_method SHELXL-97
_cell_angle_alpha 90.00
_cell_angle_beta 125.744(3)
_cell_angle_gamma 90.00
_cell_formula_units_Z 4
_cell_length_a 17.2081(16)
_cell_length_b 11.4691(11)
_cell_length_c 21.3963(14)
_cell_measurement_temperature 291(2)
_cell_volume 3427.4(5)
_computing_structure_refinement 'SHELXL-97 (Sheldrick, 1997)'
_computing_structure_solution 'SHELXS-97 (Sheldrick, 1990)'
_diffrn_ambient_temperature 291(2)
_diffrn_measured_fraction_theta_full 0.997
_diffrn_measured_fraction_theta_max 0.997
_diffrn_radiation_monochromator graphite
_diffrn_radiation_source 'fine-focus sealed tube'
_diffrn_radiation_type MoK\a
_diffrn_radiation_wavelength 0.71073
_diffrn_reflns_av_R_equivalents 0.0128
_diffrn_reflns_av_sigmaI/netI 0.0844
_diffrn_reflns_limit_h_max 21
_diffrn_reflns_limit_h_min -20
_diffrn_reflns_limit_k_max 14
_diffrn_reflns_limit_k_min -14
_diffrn_reflns_limit_l_max 21
_diffrn_reflns_limit_l_min -26
_diffrn_reflns_number 26226
_diffrn_reflns_theta_full 26.00
_diffrn_reflns_theta_max 26.00
_diffrn_reflns_theta_min 1.91
_exptl_absorpt_coefficient_mu 4.086
_exptl_absorpt_correction_T_max 0.4405
_exptl_absorpt_correction_T_min 0.3736
_exptl_absorpt_correction_type psi-scan
_exptl_crystal_density_diffrn 1.543
_exptl_crystal_density_method 'not measured'
_exptl_crystal_description block
_exptl_crystal_F_000 1576
_exptl_crystal_size_max 0.30
_exptl_crystal_size_mid 0.26
_exptl_crystal_size_min 0.24
_refine_diff_density_max 1.090
_refine_diff_density_min -1.624
_refine_diff_density_rms 0.228
_refine_ls_extinction_method none
_refine_ls_goodness_of_fit_ref 1.030
_refine_ls_hydrogen_treatment mixed
_refine_ls_matrix_type full
_refine_ls_number_parameters 402
_refine_ls_number_reflns 6718
_refine_ls_number_restraints 0
_refine_ls_restrained_S_all 1.030
_refine_ls_R_factor_all 0.0603
_refine_ls_R_factor_gt 0.0552
_refine_ls_shift/su_max 0.000
_refine_ls_shift/su_mean 0.000
_refine_ls_structure_factor_coef Fsqd
_refine_ls_weighting_details 'calc w=1/[\s^2^(Fo^2^)+(0.0626P)^2^+0.0000P] where P=(Fo^2^+2Fc^2^)/3'
_refine_ls_weighting_scheme calc
_refine_ls_wR_factor_gt 0.1349
_refine_ls_wR_factor_ref 0.1362
_reflns_number_gt 4947
_reflns_number_total 6718
_reflns_threshold_expression >2sigma(I)
_cod_data_source_file ja6b01249_si_001.cif
_cod_data_source_block B1
_cod_original_sg_symbol_H-M P21/c
_cod_database_code 4130206

loop_
_symmetry_equiv_pos_as_xyz
'x, y, z'
'-x, y+1/2, -z+1/2'
'-x, -y, -z'
'x, -y-1/2, z-1/2'

loop_
_atom_site_label
_atom_site_type_symbol
_atom_site_fract_x
_atom_site_fract_y
_atom_site_fract_z
_atom_site_U_iso_or_equiv
_atom_site_adp_type
_atom_site_occupancy
_atom_site_symmetry_multiplicity
_atom_site_calc_flag
_atom_site_refinement_flags
B18 B 0.3919(7) -0.0994(8) 0.6499(5) 0.037(2) Uani 1 1 d .
H51 H 0.4012 -0.1229 0.6048 0.044 Uiso 1 1 calc R
B14 B 0.4485(6) 0.0266(8) 0.7098(5) 0.029(2) Uani 1 1 d .
H47 H 0.4938 0.0850 0.7030 0.035 Uiso 1 1 calc R
B17 B 0.4734(7) -0.0059(8) 0.8009(5) 0.033(2) Uani 1 1 d .
H50 H 0.5362 0.0344 0.8527 0.039 Uiso 1 1 calc R
B19 B 0.4398(6) -0.1503(7) 0.8028(5) 0.0246(18) Uani 1 1 d .
H52 H 0.4802 -0.2063 0.8542 0.030 Uiso 1 1 calc R
B16 B 0.3144(6) -0.1581(7) 0.7372(5) 0.0279(19) Uani 1 1 d .
H49 H 0.2719 -0.2182 0.7461 0.033 Uiso 1 1 calc R
B13 B 0.3703(6) -0.0346(7) 0.7953(4) 0.0228(18) Uani 1 1 d .
H46 H 0.3639 -0.0144 0.8424 0.027 Uiso 1 1 d R
B10 B 0.3724(6) 0.0764(7) 0.7363(4) 0.0197(17) Uani 1 1 d .
B12 B 0.3219(6) 0.0174(7) 0.6422(5) 0.029(2) Uani 1 1 d .
H45 H 0.2833 0.0720 0.5902 0.034 Uiso 1 1 calc R
B15 B 0.2863(7) -0.1247(8) 0.6408(5) 0.031(2) Uani 1 1 d .
H48 H 0.2251 -0.1648 0.5878 0.038 Uiso 1 1 calc R
B11 B 0.2711(6) -0.0146(7) 0.6935(5) 0.0197(17) Uani 1 1 d .
C20 C 0.4781(5) -0.1114(6) 0.7478(4) 0.0288(17) Uani 1 1 d .
H53 H 0.5480 -0.1465 0.7663 0.035 Uiso 1 1 calc R
C21 C 0.3846(6) -0.1959(7) 0.7080(5) 0.0298(17) Uani 1 1 d .
H54 H 0.3879 -0.2892 0.6978 0.036 Uiso 1 1 calc R
C7 C 0.1776(6) 0.3306(7) 0.5684(4) 0.0308(18) Uani 1 1 d .
C8 C 0.0935(7) 0.2648(7) 0.5381(5) 0.039(2) Uani 1 1 d .
C9 C 0.0421(6) 0.3121(7) 0.5655(4) 0.035(2) Uani 1 1 d .
C5 C 0.0928(5) 0.4129(6) 0.6102(4) 0.0281(17) Uani 1 1 d .
C6 C 0.1794(5) 0.4237(6) 0.6145(4) 0.0263(17) Uani 1 1 d .
C42 C 0.2489(7) 0.3136(8) 0.5494(5) 0.044(2) Uani 1 1 d .
H76A H 0.2330 0.3645 0.5079 0.066 Uiso 1 1 calc R
H78B H 0.2468 0.2341 0.5344 0.066 Uiso 1 1 calc R
H77C H 0.3121 0.3314 0.5939 0.066 Uiso 1 1 calc R
C43 C 0.0593(6) 0.1611(7) 0.4868(5) 0.041(2) Uani 1 1 d .
H79A H 0.0130 0.1851 0.4345 0.062 Uiso 1 1 calc R
H80B H 0.0304 0.1068 0.5017 0.062 Uiso 1 1 calc R
H81C H 0.1125 0.1246 0.4912 0.062 Uiso 1 1 calc R
C44 C -0.0551(6) 0.2765(7) 0.5418(5) 0.041(2) Uani 1 1 d .
H82A H -0.0719 0.3207 0.5704 0.061 Uiso 1 1 calc R
H84B H -0.0548 0.1949 0.5519 0.061 Uiso 1 1 calc R
H83C H -0.1011 0.2911 0.4877 0.061 Uiso 1 1 calc R
C40 C 0.0608(6) 0.5017(7) 0.6404(5) 0.040(2) Uani 1 1 d .
H71A H 0.1150 0.5455 0.6804 0.060 Uiso 1 1 calc R
H70B H 0.0304 0.4641 0.6610 0.060 Uiso 1 1 calc R
H72C H 0.0161 0.5534 0.5996 0.060 Uiso 1 1 calc R
C41 C 0.2480(5) 0.5210(6) 0.6428(4) 0.0285(17) Uani 1 1 d .
H75A H 0.3115 0.4925 0.6804 0.043 Uiso 1 1 calc R
H73B H 0.2320 0.5788 0.6659 0.043 Uiso 1 1 calc R
H74C H 0.2452 0.5550 0.6005 0.043 Uiso 1 1 calc R
C28 C 0.2518(6) 0.3940(6) 0.8374(4) 0.0302(18) Uani 1 1 d .
C33 C 0.2648(5) 0.4104(6) 0.9109(4) 0.0270(17) Uani 1 1 d .
H64 H 0.2390 0.3563 0.9264 0.032 Uiso 1 1 calc R
C32 C 0.3141(6) 0.5034(7) 0.9568(4) 0.0342(19) Uani 1 1 d .
H63 H 0.3155 0.5168 1.0003 0.041 Uiso 1 1 calc R
C31 C 0.3631(6) 0.5798(7) 0.9392(5) 0.043(2) Uani 1 1 d .
H62 H 0.4022 0.6388 0.9729 0.052 Uiso 1 1 calc R
C30 C 0.3502(6) 0.5630(6) 0.8684(4) 0.0304(18) Uani 1 1 d .
H61 H 0.3775 0.6158 0.8535 0.037 Uiso 1 1 calc R
C29 C 0.2982(5) 0.4705(6) 0.8205(4) 0.0284(17) Uani 1 1 d .
H60 H 0.2946 0.4599 0.7758 0.034 Uiso 1 1 calc R
C34 C 0.0690(5) 0.2644(6) 0.7580(4) 0.0246(16) Uani 1 1 d .
C39 C 0.0070(5) 0.1768(6) 0.7089(5) 0.0307(18) Uani 1 1 d .
H69 H 0.0263 0.1251 0.6869 0.037 Uiso 1 1 calc R
C38 C -0.0834(6) 0.1667(7) 0.6926(5) 0.0368(19) Uani 1 1 d .
H68 H -0.1240 0.1062 0.6619 0.044 Uiso 1 1 calc R
C37 C -0.1123(6) 0.2487(6) 0.7232(5) 0.036(2) Uani 1 1 d .
H67 H -0.1741 0.2443 0.7102 0.043 Uiso 1 1 calc R
C36 C -0.0525(5) 0.3360(6) 0.7720(5) 0.0316(18) Uani 1 1 d .
H66 H -0.0719 0.3876 0.7939 0.038 Uiso 1 1 calc R
C35 C 0.0383(5) 0.3447(7) 0.7875(4) 0.0287(17) Uani 1 1 d .
H65 H 0.0787 0.4053 0.8182 0.034 Uiso 1 1 calc R
C22 C 0.2551(5) 0.1538(6) 0.8558(4) 0.0243(16) Uani 1 1 d .
C23 C 0.3488(5) 0.1709(7) 0.9131(4) 0.0283(17) Uani 1 1 d .
H55 H 0.3805 0.2367 0.9133 0.034 Uiso 1 1 calc R
C24 C 0.3983(6) 0.0865(7) 0.9732(4) 0.0325(19) Uani 1 1 d .
H56 H 0.4612 0.1007 1.0148 0.039 Uiso 1 1 calc R
C25 C 0.3538(5) -0.0166(7) 0.9702(4) 0.0268(17) Uani 1 1 d .
H57 H 0.3885 -0.0769 1.0047 0.032 Uiso 1 1 calc R
C26 C 0.2568(6) -0.0265(7) 0.9146(5) 0.037(2) Uani 1 1 d .
H58 H 0.2237 -0.0888 0.9166 0.045 Uiso 1 1 calc R
C27 C 0.2071(5) 0.0550(6) 0.8552(4) 0.0235(16) Uani 1 1 d .
H59 H 0.1427 0.0437 0.8157 0.028 Uiso 1 1 calc R
Ir1 Ir 0.182917(18) 0.25683(2) 0.669638(14) 0.01836(11) Uani 1 1 d .
P2 P 0.19104(13) 0.26534(14) 0.77949(11) 0.0183(4) Uani 1 1 d .
S3 S 0.35336(12) 0.23175(14) 0.74947(11) 0.0210(4) Uani 1 1 d .
S4 S 0.15507(12) 0.05027(14) 0.66450(10) 0.0199(4) Uani 1 1 d .

loop_
_atom_site_aniso_label
_atom_site_aniso_U_11
_atom_site_aniso_U_22
_atom_site_aniso_U_33
_atom_site_aniso_U_23
_atom_site_aniso_U_13
_atom_site_aniso_U_12
B18 0.046(6) 0.049(6) 0.021(5) 0.007(4) 0.023(5) 0.016(5)
B14 0.025(5) 0.040(5) 0.038(5) 0.008(4) 0.027(5) 0.008(4)
B17 0.026(5) 0.040(5) 0.025(5) 0.004(4) 0.012(4) 0.009(4)
B19 0.018(4) 0.038(5) 0.025(5) 0.005(4) 0.016(4) 0.006(3)
B16 0.033(5) 0.026(4) 0.030(5) 0.008(4) 0.022(5) 0.003(4)
B13 0.017(4) 0.039(5) 0.009(4) 0.001(3) 0.006(4) 0.000(3)
B10 0.016(4) 0.034(4) 0.012(4) 0.003(3) 0.010(4) 0.002(3)
B12 0.033(5) 0.033(5) 0.020(5) 0.003(4) 0.015(4) 0.010(4)
B15 0.036(5) 0.042(5) 0.011(4) 0.000(4) 0.011(4) 0.012(4)
B11 0.020(4) 0.028(4) 0.015(4) 0.001(3) 0.013(4) 0.002(3)
C20 0.026(4) 0.038(4) 0.028(4) 0.002(3) 0.019(4) 0.001(3)
C21 0.030(4) 0.034(4) 0.028(4) 0.002(3) 0.018(4) 0.005(3)
C7 0.037(5) 0.037(4) 0.016(4) -0.004(3) 0.014(4) -0.009(3)
C8 0.042(5) 0.043(5) 0.021(4) -0.002(4) 0.012(4) -0.002(4)
C9 0.022(4) 0.034(4) 0.021(4) 0.002(3) -0.003(4) 0.006(3)
C5 0.013(4) 0.038(4) 0.020(4) 0.012(3) 0.002(3) 0.006(3)
C6 0.030(4) 0.027(4) 0.013(4) 0.008(3) 0.008(3) 0.003(3)
C42 0.057(6) 0.055(6) 0.027(5) 0.025(4) 0.030(5) 0.022(5)
C43 0.043(5) 0.047(5) 0.022(4) -0.005(4) 0.012(4) -0.025(4)
C44 0.026(5) 0.038(4) 0.028(5) 0.013(4) -0.001(4) -0.004(3)
C40 0.041(5) 0.033(4) 0.043(5) 0.012(4) 0.023(5) 0.016(4)
C41 0.024(4) 0.034(4) 0.019(4) 0.012(3) 0.008(4) 0.000(3)
C28 0.032(5) 0.035(4) 0.015(4) -0.007(3) 0.009(4) -0.015(3)
C33 0.034(5) 0.032(4) 0.009(4) -0.002(3) 0.010(4) -0.013(3)
C32 0.043(5) 0.034(4) 0.023(4) -0.009(3) 0.018(4) -0.002(4)
C31 0.042(5) 0.048(5) 0.037(5) -0.028(4) 0.023(5) -0.027(4)
C30 0.042(5) 0.028(4) 0.025(4) 0.000(3) 0.021(4) -0.012(3)
C29 0.029(4) 0.039(4) 0.019(4) -0.007(3) 0.015(4) -0.010(3)
C34 0.015(4) 0.042(4) 0.018(4) 0.006(3) 0.010(3) 0.007(3)
C39 0.023(4) 0.031(4) 0.031(5) 0.008(3) 0.012(4) 0.005(3)
C38 0.029(5) 0.050(5) 0.026(5) -0.001(4) 0.013(4) -0.004(4)
C37 0.018(4) 0.043(5) 0.039(5) 0.007(4) 0.012(4) 0.011(3)
C36 0.027(4) 0.030(4) 0.042(5) 0.012(4) 0.023(4) 0.018(3)
C35 0.025(4) 0.045(5) 0.030(4) 0.000(4) 0.024(4) 0.003(3)
C22 0.024(4) 0.032(4) 0.022(4) 0.004(3) 0.016(4) 0.001(3)
C23 0.017(4) 0.041(4) 0.023(4) 0.003(3) 0.010(4) 0.002(3)
C24 0.024(4) 0.050(5) 0.018(4) -0.001(4) 0.009(4) 0.015(4)
C25 0.030(5) 0.042(4) 0.014(4) 0.005(3) 0.017(4) 0.014(3)
C26 0.049(6) 0.031(4) 0.041(5) 0.008(4) 0.031(5) 0.001(4)
C27 0.025(4) 0.037(4) 0.019(4) -0.002(3) 0.019(4) -0.009(3)
Ir1 0.01613(17) 0.02187(17) 0.01324(17) -0.00114(11) 0.00642(13) -0.00194(10)
P2 0.0177(9) 0.0238(9) 0.0186(9) -0.0001(7) 0.0135(8) 0.0008(7)
S3 0.0142(8) 0.0295(9) 0.0239(10) -0.0011(7) 0.0137(8) -0.0023(7)
S4 0.0087(8) 0.0246(9) 0.0220(9) -0.0045(7) 0.0064(8) -0.0027(6)

loop_
_atom_type_symbol
_atom_type_description
_atom_type_scat_dispersion_real
_atom_type_scat_dispersion_imag
_atom_type_scat_source
C C 0.0033 0.0016 'International Tables Vol C Tables 4.2.6.8 and 6.1.1.4'
H H 0.0000 0.0000 'International Tables Vol C Tables 4.2.6.8 and 6.1.1.4'
Ir Ir -1.4442 7.9887 'International Tables Vol C Tables 4.2.6.8 and 6.1.1.4'
P P 0.1023 0.0942 'International Tables Vol C Tables 4.2.6.8 and 6.1.1.4'
S S 0.1246 0.1234 'International Tables Vol C Tables 4.2.6.8 and 6.1.1.4'
B B 0.0013 0.0007 'International Tables Vol C Tables 4.2.6.8 and 6.1.1.4'

loop_
_geom_angle_atom_site_label_1
_geom_angle_atom_site_label_2
_geom_angle_atom_site_label_3
_geom_angle
C21 B18 C20 56.4(4)
C21 B18 B15 57.4(5)
C20 B18 B15 103.0(6)
C21 B18 B12 102.9(6)
C20 B18 B12 103.4(6)
B15 B18 B12 59.8(5)
C21 B18 B14 103.9(6)
C20 B18 B14 58.3(5)
B15 B18 B14 108.2(6)
B12 B18 B14 60.4(5)
C21 B18 H51 125.8
C20 B18 H51 125.6
B15 B18 H51 122.7
B12 B18 H51 123.6
B14 B18 H51 121.8
C20 B14 B17 58.1(5)
C20 B14 B12 102.3(6)
B17 B14 B12 106.0(6)
C20 B14 B18 58.8(5)
B17 B14 B18 107.3(6)
B12 B14 B18 58.4(5)
C20 B14 B10 102.3(6)
B17 B14 B10 58.2(5)
B12 B14 B10 60.2(4)
B18 B14 B10 106.8(6)
C20 B14 H47 125.9
B17 B14 H47 122.5
B12 B14 H47 123.7
B18 B14 H47 121.8
B10 B14 H47 123.5
C20 B17 B10 105.8(6)
C20 B17 B13 105.4(6)
B10 B17 B13 62.7(5)
C20 B17 B19 59.3(5)
B10 B17 B19 109.9(6)
B13 B17 B19 59.2(5)
C20 B17 B14 59.2(5)
B10 B17 B14 61.6(5)
B13 B17 B14 112.5(6)
B19 B17 B14 110.5(7)
C20 B17 H50 125.0
B10 B17 H50 120.7
B13 B17 H50 120.7
B19 B17 H50 120.9
B14 B17 H50 119.0
C20 B19 B13 105.0(6)
C20 B19 C21 56.2(4)
B13 B19 C21 104.1(6)
C20 B19 B16 104.4(6)
B13 B19 B16 60.4(5)
C21 B19 B16 58.4(5)
C20 B19 B17 58.4(5)
B13 B19 B17 59.7(5)
C21 B19 B17 102.6(6)
B16 B19 B17 107.2(6)
C20 B19 H52 124.6
B13 B19 H52 122.7
C21 B19 H52 125.7
B16 B19 H52 122.2
B17 B19 H52 123.2
C21 B16 B13 104.6(6)
C21 B16 B19 60.3(5)
B13 B16 B19 59.0(5)
C21 B16 B11 101.9(5)
B13 B16 B11 61.7(4)
B19 B16 B11 107.9(6)
C21 B16 B15 55.2(5)
B13 B16 B15 107.4(6)
B19 B16 B15 106.1(6)
B11 B16 B15 58.9(4)
C21 B16 H49 126.0
B13 B16 H49 121.8
B19 B16 H49 121.5
B11 B16 H49 122.8
B15 B16 H49 123.6
B19 B13 B17 61.1(5)
B19 B13 B16 60.7(5)
B17 B13 B16 108.5(6)
B19 B13 B10 108.1(6)
B17 B13 B10 58.6(5)
B16 B13 B10 107.5(5)
B19 B13 B11 108.6(6)
B17 B13 B11 105.2(6)
B16 B13 B11 61.0(4)
B10 B13 B11 57.8(4)
B19 B13 H46 120.7
B17 B13 H46 122.7
B16 B13 H46 120.9
B10 B13 H46 122.9
B11 B13 H46 122.7
B17 B10 B11 108.5(6)
B17 B10 B12 106.9(6)
B11 B10 B12 60.6(5)
B17 B10 B14 60.2(5)
B11 B10 B14 109.2(6)
B12 B10 B14 59.4(5)
B17 B10 B13 58.7(5)
B11 B10 B13 61.8(4)
B12 B10 B13 108.8(6)
B14 B10 B13 108.2(6)
B17 B10 S3 125.6(6)
B11 B10 S3 115.9(5)
B12 B10 S3 121.2(5)
B14 B10 S3 125.2(5)
B13 B10 S3 119.4(5)
B15 B12 B18 59.8(5)
B15 B12 B14 108.8(6)
B18 B12 B14 61.2(5)
B15 B12 B11 61.8(5)
B18 B12 B11 110.0(6)
B14 B12 B11 108.5(6)
B15 B12 B10 108.1(6)
B18 B12 B10 109.2(6)
B14 B12 B10 60.4(5)
B11 B12 B10 58.8(4)
B15 B12 H45 121.3
B18 B12 H45 120.5
B14 B12 H45 121.1
B11 B12 H45 121.0
B10 B12 H45 122.1
C21 B15 B18 61.0(5)
C21 B15 B12 106.1(7)
B18 B15 B12 60.4(5)
C21 B15 B11 104.4(6)
B18 B15 B11 109.6(7)
B12 B15 B11 60.8(5)
C21 B15 B16 57.7(5)
B18 B15 B16 109.4(6)
B12 B15 B16 108.2(6)
B11 B15 B16 59.5(4)
C21 B15 H48 124.4
B18 B15 H48 119.7
B12 B15 H48 121.8
B11 B15 H48 122.2
B16 B15 H48 121.9
B10 B11 B12 60.6(5)
B10 B11 B15 106.1(6)
B12 B11 B15 57.5(5)
B10 B11 B16 106.5(6)
B12 B11 B16 107.4(5)
B15 B11 B16 61.7(5)
B10 B11 B13 60.3(4)
B12 B11 B13 107.7(6)
B15 B11 B13 106.2(5)
B16 B11 B13 57.4(4)
B10 B11 S4 118.6(5)
B12 B11 S4 121.6(5)
B15 B11 S4 125.9(5)
B16 B11 S4 124.6(5)
B13 B11 S4 121.2(5)
C21 C20 B17 110.9(6)
C21 C20 B19 62.9(5)
B17 C20 B19 62.4(5)
C21 C20 B14 111.9(6)
B17 C20 B14 62.7(5)
B19 C20 B14 116.1(6)
C21 C20 B18 61.7(5)
B17 C20 B18 114.4(6)
B19 C20 B18 116.9(6)
B14 C20 B18 62.9(5)
C21 C20 H53 120.7
B17 C20 H53 119.3
B19 C20 H53 115.9
B14 C20 H53 117.9
B18 C20 H53 116.8
C20 C21 B15 110.8(6)
C20 C21 B16 110.6(6)
B15 C21 B16 67.2(5)
C20 C21 B18 61.9(5)
B15 C21 B18 61.7(5)
B16 C21 B18 117.7(6)
C20 C21 B19 60.9(4)
B15 C21 B19 116.6(6)
B16 C21 B19 61.3(5)
B18 C21 B19 115.3(6)
C20 C21 H54 122.2
B15 C21 H54 116.8
B16 C21 H54 116.6
B18 C21 H54 116.7
B19 C21 H54 117.7
C8 C7 C6 108.5(7)
C8 C7 C42 125.7(7)
C6 C7 C42 125.6(7)
C8 C7 Ir1 72.4(5)
C6 C7 Ir1 69.6(4)
C42 C7 Ir1 128.3(5)
C7 C8 C9 109.0(7)
C7 C8 C43 128.7(8)
C9 C8 C43 122.4(8)
C7 C8 Ir1 71.6(5)
C9 C8 Ir1 69.0(5)
C43 C8 Ir1 124.6(6)
C8 C9 C5 107.5(7)
C8 C9 C44 126.7(8)
C5 C9 C44 125.1(8)
C8 C9 Ir1 74.2(5)
C5 C9 Ir1 71.1(4)
C44 C9 Ir1 127.8(6)
C9 C5 C6 108.5(7)
C9 C5 C40 127.9(7)
C6 C5 C40 123.3(7)
C9 C5 Ir1 71.4(4)
C6 C5 Ir1 71.5(4)
C40 C5 Ir1 128.4(5)
C7 C6 C5 106.5(7)
C7 C6 C41 122.3(7)
C5 C6 C41 129.8(7)
C7 C6 Ir1 73.1(4)
C5 C6 Ir1 70.6(4)
C41 C6 Ir1 131.7(5)
C7 C42 H76A 109.5
C7 C42 H78B 109.5
H76A C42 H78B 109.5
C7 C42 H77C 109.5
H76A C42 H77C 109.5
H78B C42 H77C 109.5
C8 C43 H79A 109.5
C8 C43 H80B 109.5
H79A C43 H80B 109.5
C8 C43 H81C 109.5
H79A C43 H81C 109.5
H80B C43 H81C 109.5
C9 C44 H82A 109.5
C9 C44 H84B 109.5
H82A C44 H84B 109.5
C9 C44 H83C 109.5
H82A C44 H83C 109.5
H84B C44 H83C 109.5
C5 C40 H71A 109.5
C5 C40 H70B 109.5
H71A C40 H70B 109.5
C5 C40 H72C 109.5
H71A C40 H72C 109.5
H70B C40 H72C 109.5
C6 C41 H75A 109.5
C6 C41 H73B 109.5
H75A C41 H73B 109.5
C6 C41 H74C 109.5
H75A C41 H74C 109.5
H73B C41 H74C 109.5
C29 C28 C33 117.0(6)
C29 C28 P2 122.2(6)
C33 C28 P2 120.2(5)
C32 C33 C28 121.1(7)
C32 C33 H64 119.4
C28 C33 H64 119.4
C33 C32 C31 120.7(7)
C33 C32 H63 119.6
C31 C32 H63 119.6
C30 C31 C32 117.3(7)
C30 C31 H62 121.3
C32 C31 H62 121.3
C29 C30 C31 122.0(7)
C29 C30 H61 119.0
C31 C30 H61 119.0
C28 C29 C30 121.4(7)
C28 C29 H60 119.3
C30 C29 H60 119.3
C35 C34 C39 119.7(7)
C35 C34 P2 123.9(6)
C39 C34 P2 116.4(5)
C38 C39 C34 120.1(7)
C38 C39 H69 119.9
C34 C39 H69 119.9
C39 C38 C37 118.8(8)
C39 C38 H68 120.6
C37 C38 H68 120.6
C36 C37 C38 122.3(7)
C36 C37 H67 118.9
C38 C37 H67 118.9
C37 C36 C35 117.9(7)
C37 C36 H66 121.1
C35 C36 H66 121.1
C34 C35 C36 121.0(7)
C34 C35 H65 119.5
C36 C35 H65 119.5
C23 C22 C27 120.7(7)
C23 C22 P2 118.7(6)
C27 C22 P2 120.6(6)
C22 C23 C24 119.1(7)
C22 C23 H55 120.4
C24 C23 H55 120.4
C25 C24 C23 120.9(7)
C25 C24 H56 119.6
C23 C24 H56 119.6
C26 C25 C24 117.8(7)
C26 C25 H57 121.1
C24 C25 H57 121.1
C25 C26 C27 121.4(7)
C25 C26 H58 119.3
C27 C26 H58 119.3
C26 C27 C22 119.3(7)
C26 C27 H59 120.3
C22 C27 H59 120.3
C5 Ir1 C9 37.5(3)
C5 Ir1 C6 37.9(3)
C9 Ir1 C6 63.1(3)
C5 Ir1 P2 99.1(2)
C9 Ir1 P2 113.4(2)
C6 Ir1 P2 118.47(19)
C5 Ir1 C7 61.9(3)
C9 Ir1 C7 61.7(3)
C6 Ir1 C7 37.3(3)
P2 Ir1 C7 155.7(2)
C5 Ir1 C8 61.4(3)
C9 Ir1 C8 36.8(3)
C6 Ir1 C8 61.6(3)
P2 Ir1 C8 149.4(3)
C7 Ir1 C8 36.0(3)
C5 Ir1 S3 131.27(19)
C9 Ir1 S3 155.9(2)
C6 Ir1 S3 97.1(2)
P2 Ir1 S3 87.58(6)
C7 Ir1 S3 94.3(2)
C8 Ir1 S3 123.0(3)
C5 Ir1 S4 135.58(19)
C9 Ir1 S4 99.4(2)
C6 Ir1 S4 151.29(19)
P2 Ir1 S4 88.84(6)
C7 Ir1 S4 115.22(19)
C8 Ir1 S4 90.6(2)
S3 Ir1 S4 92.44(6)
C28 P2 C22 98.7(3)
C28 P2 C34 106.8(4)
C22 P2 C34 102.6(3)
C28 P2 Ir1 113.8(3)
C22 P2 Ir1 121.9(2)
C34 P2 Ir1 111.3(2)
B10 S3 Ir1 104.9(3)
B11 S4 Ir1 103.4(3)

loop_
_geom_bond_atom_site_label_1
_geom_bond_atom_site_label_2
_geom_bond_distance
B18 C21 1.723(12)
B18 C20 1.725(12)
B18 B15 1.734(14)
B18 B12 1.744(12)
B18 B14 1.795(13)
B18 H51 1.1000
B14 C20 1.715(11)
B14 B17 1.774(13)
B14 B12 1.780(13)
B14 B10 1.798(11)
B14 H47 1.1000
B17 C20 1.694(11)
B17 B10 1.737(12)
B17 B13 1.739(12)
B17 B19 1.763(12)
B17 H50 1.1000
B19 C20 1.711(10)
B19 B13 1.730(11)
B19 C21 1.744(11)
B19 B16 1.760(12)
B19 H52 1.1000
B16 C21 1.708(11)
B16 B13 1.755(12)
B16 B11 1.823(11)
B16 B15 1.863(12)
B16 H49 1.1000
B13 B10 1.808(11)
B13 B11 1.834(11)
B13 H46 1.1000
B10 B11 1.762(11)
B10 B12 1.795(11)
B10 S3 1.862(8)
B12 B15 1.734(13)
B12 B11 1.795(12)
B12 H45 1.1000
B15 C21 1.659(11)
B15 B11 1.812(11)
B15 H48 1.1000
B11 S4 1.865(8)
C20 C21 1.629(10)
C20 H53 1.1000
C21 H54 1.1000
C7 C8 1.410(11)
C7 C6 1.441(10)
C7 C42 1.514(11)
C7 Ir1 2.278(7)
C8 C9 1.424(12)
C8 C43 1.487(11)
C8 Ir1 2.288(9)
C9 C5 1.427(10)
C9 C44 1.493(11)
C9 Ir1 2.221(7)
C5 C6 1.445(10)
C5 C40 1.475(10)
C5 Ir1 2.218(7)
C6 C41 1.473(9)
C6 Ir1 2.231(7)
C42 H76A 0.9600
C42 H78B 0.9600
C42 H77C 0.9600
C43 H79A 0.9600
C43 H80B 0.9600
C43 H81C 0.9600
C44 H82A 0.9600
C44 H84B 0.9600
C44 H83C 0.9600
C40 H71A 0.9600
C40 H70B 0.9600
C40 H72C 0.9600
C41 H75A 0.9600
C41 H73B 0.9600
C41 H74C 0.9600
C28 C29 1.371(10)
C28 C33 1.464(10)
C28 P2 1.814(7)
C33 C32 1.359(10)
C33 H64 0.9300
C32 C31 1.411(11)
C32 H63 0.9300
C31 C30 1.411(11)
C31 H62 0.9300
C30 C29 1.380(10)
C30 H61 0.9300
C29 H60 0.9300
C34 C35 1.385(9)
C34 C39 1.393(10)
C34 P2 1.869(7)
C39 C38 1.387(11)
C39 H69 0.9300
C38 C37 1.391(11)
C38 H68 0.9300
C37 C36 1.378(11)
C37 H67 0.9300
C36 C35 1.398(10)
C36 H66 0.9300
C35 H65 0.9300
C22 C23 1.354(10)
C22 C27 1.397(9)
C22 P2 1.848(7)
C23 C24 1.426(10)
C23 H55 0.9300
C24 C25 1.390(11)
C24 H56 0.9300
C25 C26 1.377(11)
C25 H57 0.9300
C26 C27 1.396(10)
C26 H58 0.9300
C27 H59 0.9300
Ir1 P2 2.2737(18)
Ir1 S3 2.3978(18)
Ir1 S4 2.4068(17)

loop_
_geom_torsion_atom_site_label_1
_geom_torsion_atom_site_label_2
_geom_torsion_atom_site_label_3
_geom_torsion_atom_site_label_4
_geom_torsion
C21 B18 B14 C20 34.6(5)
B15 B18 B14 C20 94.3(6)
B12 B18 B14 C20 131.7(6)
C21 B18 B14 B17 1.3(8)
C20 B18 B14 B17 -33.3(5)
B15 B18 B14 B17 61.1(7)
B12 B18 B14 B17 98.4(6)
C21 B18 B14 B12 -97.2(6)
C20 B18 B14 B12 -131.7(6)
B15 B18 B14 B12 -37.4(6)
C21 B18 B14 B10 -59.9(7)
C20 B18 B14 B10 -94.4(6)
B15 B18 B14 B10 -0.1(8)
B12 B18 B14 B10 37.3(6)
B12 B14 B17 C20 94.8(6)
B18 B14 B17 C20 33.6(6)
B10 B14 B17 C20 133.0(6)
C20 B14 B17 B10 -133.0(6)
B12 B14 B17 B10 -38.2(6)
B18 B14 B17 B10 -99.4(6)
C20 B14 B17 B13 -95.0(7)
B12 B14 B17 B13 -0.2(8)
B18 B14 B17 B13 -61.4(8)
B10 B14 B17 B13 38.0(6)
C20 B14 B17 B19 -30.9(5)
B12 B14 B17 B19 63.9(7)
B18 B14 B17 B19 2.7(8)
B10 B14 B17 B19 102.1(7)
B10 B17 B19 C20 97.0(7)
B13 B17 B19 C20 135.4(6)
B14 B17 B19 C20 30.9(5)
C20 B17 B19 B13 -135.4(6)
B10 B17 B19 B13 -38.4(6)
B14 B17 B19 B13 -104.6(7)
C20 B17 B19 C21 -36.3(5)
B10 B17 B19 C21 60.7(7)
B13 B17 B19 C21 99.2(6)
B14 B17 B19 C21 -5.4(7)
C20 B17 B19 B16 -96.7(6)
B10 B17 B19 B16 0.3(8)
B13 B17 B19 B16 38.8(5)
B14 B17 B19 B16 -65.8(7)
C20 B19 B16 C21 33.6(5)
B13 B19 B16 C21 132.9(6)
B17 B19 B16 C21 94.4(6)
C20 B19 B16 B13 -99.3(6)
C21 B19 B16 B13 -132.9(6)
B17 B19 B16 B13 -38.5(5)
C20 B19 B16 B11 -60.2(7)
B13 B19 B16 B11 39.1(5)
C21 B19 B16 B11 -93.8(6)
B17 B19 B16 B11 0.7(8)
C20 B19 B16 B15 1.7(7)
B13 B19 B16 B15 100.9(6)
C21 B19 B16 B15 -32.0(5)
B17 B19 B16 B15 62.5(7)
C20 B19 B13 B17 -38.2(6)
C21 B19 B13 B17 -96.5(6)
B16 B19 B13 B17 -136.5(6)
C20 B19 B13 B16 98.3(6)
C21 B19 B13 B16 40.0(5)
B17 B19 B13 B16 136.5(6)
C20 B19 B13 B10 -2.0(7)
C21 B19 B13 B10 -60.3(7)
B16 B19 B13 B10 -100.3(6)
B17 B19 B13 B10 36.2(6)
C20 B19 B13 B11 59.3(7)
C21 B19 B13 B11 1.0(7)
B16 B19 B13 B11 -39.0(5)
B17 B19 B13 B11 97.5(6)
C20 B17 B13 B19 38.7(5)
B10 B17 B13 B19 138.8(6)
B14 B17 B13 B19 101.3(7)
C20 B17 B13 B16 -0.5(7)
B10 B17 B13 B16 99.6(6)
B19 B17 B13 B16 -39.2(6)
B14 B17 B13 B16 62.1(8)
C20 B17 B13 B10 -100.1(6)
B19 B17 B13 B10 -138.8(6)
B14 B17 B13 B10 -37.6(6)
C20 B17 B13 B11 -64.5(7)
B10 B17 B13 B11 35.6(5)
B19 B17 B13 B11 -103.2(6)
B14 B17 B13 B11 -1.9(8)
C21 B16 B13 B19 -41.1(5)
B11 B16 B13 B19 -137.0(6)
B15 B16 B13 B19 -98.7(6)
C21 B16 B13 B17 -1.7(7)
B19 B16 B13 B17 39.4(6)
B11 B16 B13 B17 -97.6(6)
B15 B16 B13 B17 -59.2(7)
C21 B16 B13 B10 60.2(7)
B19 B16 B13 B10 101.3(6)
B11 B16 B13 B10 -35.7(5)
B15 B16 B13 B10 2.7(7)
C21 B16 B13 B11 95.9(6)
B19 B16 B13 B11 137.0(6)
B15 B16 B13 B11 38.3(5)
C20 B17 B10 B11 61.3(7)
B13 B17 B10 B11 -38.1(6)
B19 B17 B10 B11 -1.2(8)
B14 B17 B10 B11 102.0(6)
C20 B17 B10 B12 -2.7(8)
B13 B17 B10 B12 -102.1(6)
B19 B17 B10 B12 -65.1(7)
B14 B17 B10 B12 38.1(6)
C20 B17 B10 B14 -40.7(6)
B13 B17 B10 B14 -140.2(6)
B19 B17 B10 B14 -103.2(7)
C20 B17 B10 B13 99.4(7)
B19 B17 B10 B13 37.0(6)
B14 B17 B10 B13 140.2(6)
C20 B17 B10 S3 -154.8(5)
B13 B17 B10 S3 105.8(6)
B19 B17 B10 S3 142.7(6)
B14 B17 B10 S3 -114.1(7)
C20 B14 B10 B17 39.4(6)
B12 B14 B10 B17 136.7(6)
B18 B14 B10 B17 100.3(7)
C20 B14 B10 B11 -61.4(7)
B17 B14 B10 B11 -100.9(6)
B12 B14 B10 B11 35.9(6)
B18 B14 B10 B11 -0.6(8)
C20 B14 B10 B12 -97.3(6)
B17 B14 B10 B12 -136.7(6)
B18 B14 B10 B12 -36.5(6)
C20 B14 B10 B13 4.3(7)
B17 B14 B10 B13 -35.2(6)
B12 B14 B10 B13 101.6(6)
B18 B14 B10 B13 65.1(7)
C20 B14 B10 S3 154.1(5)
B17 B14 B10 S3 114.7(7)
B12 B14 B10 S3 -108.6(7)
B18 B14 B10 S3 -145.0(6)
B19 B13 B10 B17 -37.3(6)
B16 B13 B10 B17 -101.3(7)
B11 B13 B10 B17 -138.4(6)
B19 B13 B10 B11 101.1(6)
B17 B13 B10 B11 138.4(6)
B16 B13 B10 B11 37.0(5)
B19 B13 B10 B12 61.5(7)
B17 B13 B10 B12 98.8(6)
B16 B13 B10 B12 -2.5(7)
B11 B13 B10 B12 -39.6(5)
B19 B13 B10 B14 -1.5(8)
B17 B13 B10 B14 35.8(6)
B16 B13 B10 B14 -65.5(7)
B11 B13 B10 B14 -102.6(6)
B19 B13 B10 S3 -153.4(5)
B17 B13 B10 S3 -116.1(7)
B16 B13 B10 S3 142.5(5)
B11 B13 B10 S3 105.5(6)
C21 B18 B12 B15 -39.3(6)
C20 B18 B12 B15 -97.4(6)
B14 B18 B12 B15 -138.1(6)
C21 B18 B12 B14 98.8(7)
C20 B18 B12 B14 40.7(6)
B15 B18 B12 B14 138.1(6)
C21 B18 B12 B11 -1.9(8)
C20 B18 B12 B11 -60.0(8)
B15 B18 B12 B11 37.4(6)
B14 B18 B12 B11 -100.7(7)
C21 B18 B12 B10 60.8(8)
C20 B18 B12 B10 2.8(8)
B15 B18 B12 B10 100.2(7)
B14 B18 B12 B10 -37.9(6)
C20 B14 B12 B15 -3.3(7)
B17 B14 B12 B15 -63.3(7)
B18 B14 B12 B15 37.5(6)
B10 B14 B12 B15 -100.5(6)
C20 B14 B12 B18 -40.8(5)
B17 B14 B12 B18 -100.8(6)
B10 B14 B12 B18 -138.1(6)
C20 B14 B12 B11 62.3(7)
B17 B14 B12 B11 2.3(8)
B18 B14 B12 B11 103.1(6)
B10 B14 B12 B11 -34.9(5)
C20 B14 B12 B10 97.3(6)
B17 B14 B12 B10 37.3(5)
B18 B14 B12 B10 138.1(6)
B17 B10 B12 B15 63.3(7)
B11 B10 B12 B15 -38.8(6)
B14 B10 B12 B15 101.8(6)
B13 B10 B12 B15 1.4(8)
S3 B10 B12 B15 -143.0(6)
B17 B10 B12 B18 -0.1(8)
B11 B10 B12 B18 -102.3(7)
B14 B10 B12 B18 38.3(6)
B13 B10 B12 B18 -62.1(7)
S3 B10 B12 B18 153.5(6)
B17 B10 B12 B14 -38.5(6)
B11 B10 B12 B14 -140.6(6)
B13 B10 B12 B14 -100.4(6)
S3 B10 B12 B14 115.2(6)
B17 B10 B12 B11 102.1(6)
B14 B10 B12 B11 140.6(6)
B13 B10 B12 B11 40.1(5)
S3 B10 B12 B11 -104.2(6)
C20 B18 B15 C21 -34.7(5)
B12 B18 B15 C21 -132.8(6)
B14 B18 B15 C21 -95.2(7)
C21 B18 B15 B12 132.8(6)
C20 B18 B15 B12 98.1(6)
B14 B18 B15 B12 37.6(6)
C21 B18 B15 B11 95.9(6)
C20 B18 B15 B11 61.3(7)
B12 B18 B15 B11 -36.9(6)
B14 B18 B15 B11 0.7(8)
C21 B18 B15 B16 32.4(6)
C20 B18 B15 B16 -2.2(8)
B12 B18 B15 B16 -100.4(6)
B14 B18 B15 B16 -62.8(8)
B18 B12 B15 C21 41.9(6)
B14 B12 B15 C21 3.7(8)
B11 B12 B15 C21 -97.7(6)
B10 B12 B15 C21 -60.3(7)
B14 B12 B15 B18 -38.2(6)
B11 B12 B15 B18 -139.6(6)
B10 B12 B15 B18 -102.2(6)
B18 B12 B15 B11 139.6(6)
B14 B12 B15 B11 101.5(6)
B10 B12 B15 B11 37.5(5)
B18 B12 B15 B16 102.5(7)
B14 B12 B15 B16 64.3(7)
B11 B12 B15 B16 -37.1(5)
B10 B12 B15 B16 0.3(8)
B13 B16 B15 C21 96.0(7)
B19 B16 B15 C21 34.1(6)
B11 B16 B15 C21 135.6(7)
C21 B16 B15 B18 -33.7(6)
B13 B16 B15 B18 62.3(8)
B19 B16 B15 B18 0.4(8)
B11 B16 B15 B18 101.9(7)
C21 B16 B15 B12 -97.8(7)
B13 B16 B15 B12 -1.9(8)
B19 B16 B15 B12 -63.8(7)
B11 B16 B15 B12 37.7(6)
C21 B16 B15 B11 -135.6(7)
B13 B16 B15 B11 -39.6(5)
B19 B16 B15 B11 -101.5(6)
B17 B10 B11 B12 -99.4(6)
B14 B10 B11 B12 -35.4(5)
B13 B10 B11 B12 -136.2(6)
S3 B10 B11 B12 112.7(6)
B17 B10 B11 B15 -63.0(7)
B12 B10 B11 B15 36.4(5)
B14 B10 B11 B15 1.0(7)
B13 B10 B11 B15 -99.8(6)
S3 B10 B11 B15 149.2(5)
B17 B10 B11 B16 1.5(7)
B12 B10 B11 B16 101.0(6)
B14 B10 B11 B16 65.6(7)
B13 B10 B11 B16 -35.2(5)
S3 B10 B11 B16 -146.3(5)
B17 B10 B11 B13 36.8(5)
B12 B10 B11 B13 136.2(6)
B14 B10 B11 B13 100.8(6)
S3 B10 B11 B13 -111.1(6)
B17 B10 B11 S4 148.4(5)
B12 B10 B11 S4 -112.2(6)
B14 B10 B11 S4 -147.6(5)
B13 B10 B11 S4 111.6(6)
S3 B10 B11 S4 0.5(7)
B15 B12 B11 B10 137.5(6)
B18 B12 B11 B10 100.9(7)
B14 B12 B11 B10 35.6(5)
B18 B12 B11 B15 -36.6(6)
B14 B12 B11 B15 -101.9(6)
B10 B12 B11 B15 -137.5(6)
B15 B12 B11 B16 37.9(6)
B18 B12 B11 B16 1.3(8)
B14 B12 B11 B16 -64.0(7)
B10 B12 B11 B16 -99.6(6)
B15 B12 B11 B13 98.3(6)
B18 B12 B11 B13 61.7(8)
B14 B12 B11 B13 -3.5(7)
B10 B12 B11 B13 -39.1(5)
B15 B12 B11 S4 -115.2(6)
B18 B12 B11 S4 -151.7(6)
B14 B12 B11 S4 143.0(5)
B10 B12 B11 S4 107.4(6)
C21 B15 B11 B10 62.8(7)
B18 B15 B11 B10 -1.1(8)
B12 B15 B11 B10 -37.8(5)
B16 B15 B11 B10 100.4(6)
C21 B15 B11 B12 100.6(7)
B18 B15 B11 B12 36.7(6)
B16 B15 B11 B12 138.2(6)
C21 B15 B11 B16 -37.6(6)
B18 B15 B11 B16 -101.5(7)
B12 B15 B11 B16 -138.2(6)
C21 B15 B11 B13 -0.3(8)
B18 B15 B11 B13 -64.2(7)
B12 B15 B11 B13 -100.9(6)
B16 B15 B11 B13 37.3(5)
C21 B15 B11 S4 -151.6(6)
B18 B15 B11 S4 144.5(6)
B12 B15 B11 S4 107.8(7)
B16 B15 B11 S4 -114.0(7)
C21 B16 B11 B10 -63.8(7)
B13 B16 B11 B10 36.5(5)
B19 B16 B11 B10 -1.4(7)
B15 B16 B11 B10 -99.7(6)
C21 B16 B11 B12 -0.1(8)
B13 B16 B11 B12 100.2(6)
B19 B16 B11 B12 62.3(7)
B15 B16 B11 B12 -36.1(6)
C21 B16 B11 B15 36.0(6)
B13 B16 B11 B15 136.3(6)
B19 B16 B11 B15 98.4(6)
C21 B16 B11 B13 -100.3(6)
B19 B16 B11 B13 -37.9(5)
B15 B16 B11 B13 -136.3(6)
C21 B16 B11 S4 152.0(6)
B13 B16 B11 S4 -107.8(6)
B19 B16 B11 S4 -145.6(6)
B15 B16 B11 S4 116.0(7)
B19 B13 B11 B10 -100.1(6)
B17 B13 B11 B10 -36.0(5)
B16 B13 B11 B10 -138.9(6)
B19 B13 B11 B12 -60.8(7)
B17 B13 B11 B12 3.3(7)
B16 B13 B11 B12 -99.7(6)
B10 B13 B11 B12 39.3(5)
B19 B13 B11 B15 -0.5(8)
B17 B13 B11 B15 63.6(7)
B16 B13 B11 B15 -39.3(6)
B10 B13 B11 B15 99.6(6)
B19 B13 B11 B16 38.9(5)
B17 B13 B11 B16 103.0(6)
B10 B13 B11 B16 138.9(6)
B19 B13 B11 S4 152.5(5)
B17 B13 B11 S4 -143.4(6)
B16 B13 B11 S4 113.7(6)
B10 B13 B11 S4 -107.4(6)
B10 B17 C20 C21 -62.7(7)
B13 B17 C20 C21 2.7(8)
B19 B17 C20 C21 41.4(6)
B14 B17 C20 C21 -104.6(6)
B10 B17 C20 B19 -104.1(7)
B13 B17 C20 B19 -38.7(5)
B14 B17 C20 B19 -146.0(6)
B10 B17 C20 B14 41.9(6)
B13 B17 C20 B14 107.3(6)
B19 B17 C20 B14 146.0(6)
B10 B17 C20 B18 4.8(9)
B13 B17 C20 B18 70.2(8)
B19 B17 C20 B18 108.9(7)
B14 B17 C20 B18 -37.1(6)
B13 B19 C20 C21 -97.2(6)
B16 B19 C20 C21 -34.5(5)
B17 B19 C20 C21 -136.0(6)
B13 B19 C20 B17 38.8(6)
C21 B19 C20 B17 136.0(6)
B16 B19 C20 B17 101.5(6)
B13 B19 C20 B14 5.2(8)
C21 B19 C20 B14 102.4(7)
B16 B19 C20 B14 67.9(7)
B17 B19 C20 B14 -33.6(6)
B13 B19 C20 B18 -66.1(8)
C21 B19 C20 B18 31.1(6)
B16 B19 C20 B18 -3.4(8)
B17 B19 C20 B18 -104.9(7)
B17 B14 C20 C21 103.0(7)
B12 B14 C20 C21 1.7(8)
B18 B14 C20 C21 -38.9(6)
B10 B14 C20 C21 63.5(7)
B12 B14 C20 B17 -101.3(6)
B18 B14 C20 B17 -141.9(6)
B10 B14 C20 B17 -39.5(6)
B17 B14 C20 B19 33.5(6)
B12 B14 C20 B19 -67.8(7)
B18 B14 C20 B19 -108.4(7)
B10 B14 C20 B19 -6.0(8)
B17 B14 C20 B18 141.9(6)
B12 B14 C20 B18 40.6(6)
B10 B14 C20 B18 102.4(6)
B15 B18 C20 C21 35.1(6)
B12 B18 C20 C21 96.7(7)
B14 B18 C20 C21 138.6(6)
C21 B18 C20 B17 -101.5(7)
B15 B18 C20 B17 -66.4(8)
B12 B18 C20 B17 -4.8(9)
B14 B18 C20 B17 37.1(6)
C21 B18 C20 B19 -31.5(6)
B15 B18 C20 B19 3.6(8)
B12 B18 C20 B19 65.3(8)
B14 B18 C20 B19 107.1(7)
C21 B18 C20 B14 -138.6(6)
B15 B18 C20 B14 -103.5(6)
B12 B18 C20 B14 -41.8(6)
B17 C20 C21 B15 68.5(7)
B19 C20 C21 B15 109.7(6)
B14 C20 C21 B15 0.6(8)
B18 C20 C21 B15 -38.8(6)
B17 C20 C21 B16 -4.0(8)
B19 C20 C21 B16 37.2(6)
B14 C20 C21 B16 -71.9(7)
B18 C20 C21 B16 -111.3(7)
B17 C20 C21 B18 107.3(7)
B19 C20 C21 B18 148.5(6)
B14 C20 C21 B18 39.4(6)
B17 C20 C21 B19 -41.2(6)
B14 C20 C21 B19 -109.1(6)
B18 C20 C21 B19 -148.5(6)
B18 B15 C21 C20 38.9(6)
B12 B15 C21 C20 -2.7(8)
B11 B15 C21 C20 -65.9(7)
B16 B15 C21 C20 -104.4(6)
B18 B15 C21 B16 143.3(6)
B12 B15 C21 B16 101.7(6)
B11 B15 C21 B16 38.5(6)
B12 B15 C21 B18 -41.6(6)
B11 B15 C21 B18 -104.8(7)
B16 B15 C21 B18 -143.3(6)
B18 B15 C21 B19 105.8(7)
B12 B15 C21 B19 64.2(8)
B11 B15 C21 B19 1.0(9)
B16 B15 C21 B19 -37.4(6)
B13 B16 C21 C20 3.4(8)
B19 B16 C21 C20 -37.0(6)
B11 B16 C21 C20 66.9(7)
B15 B16 C21 C20 104.7(7)
B13 B16 C21 B15 -101.3(6)
B19 B16 C21 B15 -141.7(6)
B11 B16 C21 B15 -37.8(6)
B13 B16 C21 B18 -64.8(8)
B19 B16 C21 B18 -105.2(7)
B11 B16 C21 B18 -1.3(9)
B15 B16 C21 B18 36.5(7)
B13 B16 C21 B19 40.4(5)
B11 B16 C21 B19 103.9(6)
B15 B16 C21 B19 141.7(6)
B15 B18 C21 C20 -138.3(6)
B12 B18 C21 C20 -97.7(6)
B14 B18 C21 C20 -35.4(5)
C20 B18 C21 B15 138.3(6)
B12 B18 C21 B15 40.6(6)
B14 B18 C21 B15 102.9(6)
C20 B18 C21 B16 99.8(7)
B15 B18 C21 B16 -38.5(7)
B12 B18 C21 B16 2.1(9)
B14 B18 C21 B16 64.3(8)
C20 B18 C21 B19 30.3(6)
B15 B18 C21 B19 -107.9(7)
B12 B18 C21 B19 -67.3(8)
B14 B18 C21 B19 -5.1(8)
B13 B19 C21 C20 98.8(6)
B16 B19 C21 C20 139.8(6)
B17 B19 C21 C20 37.3(5)
C20 B19 C21 B15 -100.1(7)
B13 B19 C21 B15 -1.3(8)
B16 B19 C21 B15 39.7(6)
B17 B19 C21 B15 -62.9(8)
C20 B19 C21 B16 -139.8(6)
B13 B19 C21 B16 -41.0(5)
B17 B19 C21 B16 -102.6(6)
C20 B19 C21 B18 -30.7(6)
B13 B19 C21 B18 68.1(7)
B16 B19 C21 B18 109.2(7)
B17 B19 C21 B18 6.6(8)
C6 C7 C8 C9 -1.4(9)
C42 C7 C8 C9 -176.0(7)
Ir1 C7 C8 C9 59.2(6)
C6 C7 C8 C43 179.4(8)
C42 C7 C8 C43 4.8(14)
Ir1 C7 C8 C43 -120.1(9)
C6 C7 C8 Ir1 -60.6(5)
C42 C7 C8 Ir1 124.9(8)
C7 C8 C9 C5 3.0(9)
C43 C8 C9 C5 -177.7(7)
Ir1 C8 C9 C5 63.8(5)
C7 C8 C9 C44 173.6(8)
C43 C8 C9 C44 -7.1(13)
Ir1 C8 C9 C44 -125.6(8)
C7 C8 C9 Ir1 -60.7(6)
C43 C8 C9 Ir1 118.5(8)
C8 C9 C5 C6 -3.5(8)
C44 C9 C5 C6 -174.3(7)
Ir1 C9 C5 C6 62.3(5)
C8 C9 C5 C40 169.6(7)
C44 C9 C5 C40 -1.2(13)
Ir1 C9 C5 C40 -124.7(8)
C8 C9 C5 Ir1 -65.8(6)
C44 C9 C5 Ir1 123.4(8)
C8 C7 C6 C5 -0.7(8)
C42 C7 C6 C5 173.8(7)
Ir1 C7 C6 C5 -63.1(5)
C8 C7 C6 C41 -168.6(7)
C42 C7 C6 C41 5.9(11)
Ir1 C7 C6 C41 129.1(7)
C8 C7 C6 Ir1 62.3(6)
C42 C7 C6 Ir1 -123.1(8)
C9 C5 C6 C7 2.6(8)
C40 C5 C6 C7 -170.8(7)
Ir1 C5 C6 C7 64.8(5)
C9 C5 C6 C41 169.3(7)
C40 C5 C6 C41 -4.2(12)
Ir1 C5 C6 C41 -128.6(7)
C9 C5 C6 Ir1 -62.2(5)
C40 C5 C6 Ir1 124.4(7)
C29 C28 C33 C32 5.5(12)
P2 C28 C33 C32 176.9(6)
C28 C33 C32 C31 -7.1(13)
C33 C32 C31 C30 6.7(13)
C32 C31 C30 C29 -5.0(13)
C33 C28 C29 C30 -3.8(12)
P2 C28 C29 C30 -175.0(6)
C31 C30 C29 C28 3.8(13)
C35 C34 C39 C38 -3.1(11)
P2 C34 C39 C38 177.1(6)
C34 C39 C38 C37 3.1(12)
C39 C38 C37 C36 -3.3(12)
C38 C37 C36 C35 3.3(12)
C39 C34 C35 C36 3.2(11)
P2 C34 C35 C36 -177.1(6)
C37 C36 C35 C34 -3.3(11)
C27 C22 C23 C24 0.1(11)
P2 C22 C23 C24 178.7(5)
C22 C23 C24 C25 5.1(11)
C23 C24 C25 C26 -10.2(10)
C24 C25 C26 C27 10.3(11)
C25 C26 C27 C22 -5.4(11)
C23 C22 C27 C26 0.0(11)
P2 C22 C27 C26 -178.6(6)
C6 C5 Ir1 C9 -117.7(7)
C40 C5 Ir1 C9 124.0(9)
C9 C5 Ir1 C6 117.7(7)
C40 C5 Ir1 C6 -118.3(9)
C9 C5 Ir1 P2 -116.8(5)
C6 C5 Ir1 P2 125.5(4)
C40 C5 Ir1 P2 7.2(7)
C9 C5 Ir1 C7 79.2(5)
C6 C5 Ir1 C7 -38.5(4)
C40 C5 Ir1 C7 -156.8(8)
C9 C5 Ir1 C8 38.1(5)
C6 C5 Ir1 C8 -79.6(5)
C40 C5 Ir1 C8 162.1(8)
C9 C5 Ir1 S3 148.4(4)
C6 C5 Ir1 S3 30.7(5)
C40 C5 Ir1 S3 -87.6(7)
C9 C5 Ir1 S4 -19.1(6)
C6 C5 Ir1 S4 -136.8(4)
C40 C5 Ir1 S4 104.9(7)
C8 C9 Ir1 C5 115.3(7)
C44 C9 Ir1 C5 -120.2(10)
C8 C9 Ir1 C6 77.7(5)
C5 C9 Ir1 C6 -37.6(4)
C44 C9 Ir1 C6 -157.8(8)
C8 C9 Ir1 P2 -171.0(4)
C5 C9 Ir1 P2 73.7(5)
C44 C9 Ir1 P2 -46.5(8)
C8 C9 Ir1 C7 35.5(4)
C5 C9 Ir1 C7 -79.8(5)
C44 C9 Ir1 C7 160.0(8)
C5 C9 Ir1 C8 -115.3(7)
C44 C9 Ir1 C8 124.5(9)
C8 C9 Ir1 S3 40.3(8)
C5 C9 Ir1 S3 -75.0(7)
C44 C9 Ir1 S3 164.8(5)
C8 C9 Ir1 S4 -78.2(5)
C5 C9 Ir1 S4 166.6(4)
C44 C9 Ir1 S4 46.3(7)
C7 C6 Ir1 C5 -115.0(6)
C41 C6 Ir1 C5 126.5(9)
C7 C6 Ir1 C9 -77.8(5)
C5 C6 Ir1 C9 37.2(4)
C41 C6 Ir1 C9 163.7(8)
C7 C6 Ir1 P2 178.9(4)
C5 C6 Ir1 P2 -66.2(4)
C41 C6 Ir1 P2 60.3(8)
C5 C6 Ir1 C7 115.0(6)
C41 C6 Ir1 C7 -118.6(9)
C7 C6 Ir1 C8 -36.1(5)
C5 C6 Ir1 C8 78.9(5)
C41 C6 Ir1 C8 -154.6(8)
C7 C6 Ir1 S3 87.8(4)
C5 C6 Ir1 S3 -157.3(4)
C41 C6 Ir1 S3 -30.8(7)
C7 C6 Ir1 S4 -20.7(7)
C5 C6 Ir1 S4 94.3(5)
C41 C6 Ir1 S4 -139.2(6)
C8 C7 Ir1 C5 -79.1(5)
C6 C7 Ir1 C5 39.2(4)
C42 C7 Ir1 C5 159.0(8)
C8 C7 Ir1 C9 -36.3(5)
C6 C7 Ir1 C9 82.0(5)
C42 C7 Ir1 C9 -158.2(8)
C8 C7 Ir1 C6 -118.2(7)
C42 C7 Ir1 C6 119.8(9)
C8 C7 Ir1 P2 -120.7(5)
C6 C7 Ir1 P2 -2.4(8)
C42 C7 Ir1 P2 117.4(7)
C6 C7 Ir1 C8 118.2(7)
C42 C7 Ir1 C8 -121.9(9)
C8 C7 Ir1 S3 145.7(5)
C6 C7 Ir1 S3 -96.1(4)
C42 C7 Ir1 S3 23.8(7)
C8 C7 Ir1 S4 51.0(5)
C6 C7 Ir1 S4 169.2(4)
C42 C7 Ir1 S4 -71.0(7)
C7 C8 Ir1 C5 80.7(5)
C9 C8 Ir1 C5 -38.9(4)
C43 C8 Ir1 C5 -154.5(9)
C7 C8 Ir1 C9 119.6(7)
C43 C8 Ir1 C9 -115.6(10)
C7 C8 Ir1 C6 37.3(5)
C9 C8 Ir1 C6 -82.3(5)
C43 C8 Ir1 C6 162.1(9)
C7 C8 Ir1 P2 136.0(5)
C9 C8 Ir1 P2 16.4(7)
C43 C8 Ir1 P2 -99.3(8)
C9 C8 Ir1 C7 -119.6(7)
C43 C8 Ir1 C7 124.8(10)
C7 C8 Ir1 S3 -42.1(5)
C9 C8 Ir1 S3 -161.7(4)
C43 C8 Ir1 S3 82.7(8)
C7 C8 Ir1 S4 -135.3(5)
C9 C8 Ir1 S4 105.1(5)
C43 C8 Ir1 S4 -10.6(8)
C29 C28 P2 C22 123.2(7)
C33 C28 P2 C22 -47.8(7)
C29 C28 P2 C34 -130.8(7)
C33 C28 P2 C34 58.3(7)
C29 C28 P2 Ir1 -7.5(8)
C33 C28 P2 Ir1 -178.5(5)
C23 C22 P2 C28 -34.4(7)
C27 C22 P2 C28 144.2(6)
C23 C22 P2 C34 -143.9(6)
C27 C22 P2 C34 34.7(7)
C23 C22 P2 Ir1 90.8(6)
C27 C22 P2 Ir1 -90.6(6)
C35 C34 P2 C28 -4.3(7)
C39 C34 P2 C28 175.4(6)
C35 C34 P2 C22 98.9(7)
C39 C34 P2 C22 -81.4(6)
C35 C34 P2 Ir1 -129.2(6)
C39 C34 P2 Ir1 50.5(6)
C5 Ir1 P2 C28 -63.9(3)
C9 Ir1 P2 C28 -100.2(4)
C6 Ir1 P2 C28 -29.2(4)
C7 Ir1 P2 C28 -27.5(6)
C8 Ir1 P2 C28 -110.8(5)
S3 Ir1 P2 C28 67.5(3)
S4 Ir1 P2 C28 160.0(3)
C5 Ir1 P2 C22 178.1(3)
C9 Ir1 P2 C22 141.8(4)
C6 Ir1 P2 C22 -147.2(4)
C7 Ir1 P2 C22 -145.5(6)
C8 Ir1 P2 C22 131.2(5)
S3 Ir1 P2 C22 -50.5(3)
S4 Ir1 P2 C22 42.0(3)
C5 Ir1 P2 C34 56.9(3)
C9 Ir1 P2 C34 20.6(3)
C6 Ir1 P2 C34 91.6(3)
C7 Ir1 P2 C34 93.3(6)
C8 Ir1 P2 C34 10.0(5)
S3 Ir1 P2 C34 -171.7(2)
S4 Ir1 P2 C34 -79.2(2)
B17 B10 S3 Ir1 -156.7(6)
B11 B10 S3 Ir1 -15.1(5)
B12 B10 S3 Ir1 54.8(6)
B14 B10 S3 Ir1 127.3(6)
B13 B10 S3 Ir1 -85.9(5)
C5 Ir1 S3 B10 -152.0(4)
C9 Ir1 S3 B10 -100.5(6)
C6 Ir1 S3 B10 -133.6(3)
P2 Ir1 S3 B10 108.0(2)
C7 Ir1 S3 B10 -96.3(3)
C8 Ir1 S3 B10 -73.0(3)
S4 Ir1 S3 B10 19.2(2)
B10 B11 S4 Ir1 14.2(6)
B12 B11 S4 Ir1 -57.1(6)
B15 B11 S4 Ir1 -127.7(6)
B16 B11 S4 Ir1 154.6(5)
B13 B11 S4 Ir1 84.9(5)
C5 Ir1 S4 B11 152.0(4)
C9 Ir1 S4 B11 140.3(3)
C6 Ir1 S4 B11 90.9(5)
P2 Ir1 S4 B11 -106.1(3)
C7 Ir1 S4 B11 77.3(3)
C8 Ir1 S4 B11 104.4(4)
S3 Ir1 S4 B11 -18.6(3)
